data_7222220
loop_
_publ_author_name
'Wakeshima, M.'
'Hinatsu, Y.'
'Ishii, Y.'
'Shimojo, Y.'
'Morii, Y.'

_publ_section_title
;
 Crystal structures and magnetic properties of cobalt chalcogenides Ba La2
 Co (S1-x Sex)5 (0.0 <= x <= 0.4)
;
_journal_name_full 'Journal of Materials Chemistry'
_journal_page_first 631
_journal_page_last 634
_journal_volume 12
_journal_year 2002
_chemical_formula_sum 'Ba Co La2 S5'
_chemical_name_systematic 'Ba La2 Co S5'
_space_group_IT_number 82
_symmetry_space_group_name_Hall 'I -4'
_symmetry_space_group_name_H-M 'I -4'
_cell_angle_alpha 90
_cell_angle_beta 90
_cell_angle_gamma 90
_cell_formula_units_Z 4
_cell_length_a 7.9177
_cell_length_b 7.9177
_cell_length_c 13.5571
_cell_volume 849.894
_citation_journal_id_ASTM JMACEP
_cod_data_source_file Wakeshima_JMACEP_2002_617.cif
_cod_data_source_block Ba1Co1La2S5
_cod_original_cell_volume 849.8942
_cod_original_formula_sum 'Ba1 Co1 La2 S5'
_cod_database_code 7222220

loop_
_symmetry_equiv_pos_as_xyz
x,y,z
y,-x,-z
-x,-y,z
-y,x,-z
x+1/2,y+1/2,z+1/2
y+1/2,-x+1/2,-z+1/2
-x+1/2,-y+1/2,z+1/2
-y+1/2,x+1/2,-z+1/2

loop_
_atom_site_label
_atom_site_type_symbol
_atom_site_fract_x
_atom_site_fract_y
_atom_site_fract_z
_atom_site_occupancy
_atom_site_U_iso_or_equiv
S3 S-2 0.1482 0.6482 0.6345 1 0.0
La1 La+3 0.1625 0.6625 0 1 0.0
S1 S-2 0 0 0 1 0.0
S4 S-2 0.6482 0.8518 0.6345 1 0.0
Co2 Co+2 0 0.5 0.75 1 0.0
Ba1 Ba+2 0 0 0.25 1 0.0
Co1 Co+2 0 0.5 0.25 1 0.0
S2 S-2 0 0 0.5 1 0.0
